data_2234721
loop_
_publ_author_name
'Wei, Wei'
'Xu, Yanhui'

_publ_section_title
;
 (\m-4-Bromo-3,5-dimethylpyrazolato-\k^2^<i>N</i>^1^:<i>N</i>^2^)-\m-chlorido-bis[bis(4-bromo-3,5-dimethylpyrazole-\k<i>N</i>^2^)chloridocopper(II)]
 acetonitrile monosolvate
;
_journal_coeditor_code LH5445
_journal_issue 5
_journal_name_full 'Acta Crystallographica Section E'
_journal_page_first m557
_journal_paper_doi 10.1107/S160053681201402X
_journal_volume 68
_journal_year 2012
_chemical_formula_iupac '[Cu2 (C5 H6 Br N2) Cl3 (C5 H7 Br N2)4], C H4 N'
_chemical_formula_moiety 'C25 H34 Br5 Cl3 Cu2 N10, C2 H3 N'
_chemical_formula_sum 'C27 H37 Br5 Cl3 Cu2 N11'
_chemical_formula_weight 1148.66
_chemical_name_systematic
;
(\m-4-Bromo-3,5-dimethylpyrazolato-\k^2^<i>N</i>^1^:<i>N</i>^2^)-\m-chlorido-
bis[bis(4-bromo-3,5-dimethylpyrazole-\k<i>N</i>^2^)chloridocopper(II)]
acetonitrile monosolvate
;
_space_group_IT_number 4
_symmetry_cell_setting monoclinic
_symmetry_space_group_name_Hall 'P 2yb'
_symmetry_space_group_name_H-M 'P 1 21 1'
_atom_sites_solution_hydrogens geom
_atom_sites_solution_primary direct
_atom_sites_solution_secondary difmap
_audit_creation_method SHELXL-97
_cell_angle_alpha 90.00
_cell_angle_beta 108.048(4)
_cell_angle_gamma 90.00
_cell_formula_units_Z 2
_cell_length_a 9.282(2)
_cell_length_b 15.849(4)
_cell_length_c 14.711(4)
_cell_measurement_reflns_used 1336
_cell_measurement_temperature 93(2)
_cell_measurement_theta_max 27.4797
_cell_measurement_theta_min 2.6314
_cell_volume 2057.7(9)
_computing_cell_refinement 'SAINT (Bruker, 2000)'
_computing_data_collection 'SMART (Bruker, 2000)'
_computing_data_reduction 'SAINT (Bruker, 2000)'
_computing_molecular_graphics 'SHELXTL (Sheldrick, 2008)'
_computing_publication_material 'SHELXTL (Sheldrick, 2008)'
_computing_structure_refinement 'SHELXTL (Sheldrick, 2008)'
_computing_structure_solution 'SHELXTL (Sheldrick, 2008)'
_diffrn_ambient_temperature 93(2)
_diffrn_measured_fraction_theta_full 0.996
_diffrn_measured_fraction_theta_max 0.996
_diffrn_measurement_device_type 'Bruker SMART CCD'
_diffrn_measurement_method '\f and \w'
_diffrn_radiation_monochromator graphite
_diffrn_radiation_source 'fine-focus sealed tube'
_diffrn_radiation_type MoK\a
_diffrn_radiation_wavelength 0.71073
_diffrn_reflns_av_R_equivalents 0.0271
_diffrn_reflns_av_sigmaI/netI 0.0676
_diffrn_reflns_limit_h_max 9
_diffrn_reflns_limit_h_min -11
_diffrn_reflns_limit_k_max 18
_diffrn_reflns_limit_k_min -14
_diffrn_reflns_limit_l_max 17
_diffrn_reflns_limit_l_min -17
_diffrn_reflns_number 13972
_diffrn_reflns_theta_full 25.00
_diffrn_reflns_theta_max 25.00
_diffrn_reflns_theta_min 3.09
_exptl_absorpt_coefficient_mu 6.119
_exptl_absorpt_correction_T_max 0.2919
_exptl_absorpt_correction_T_min 0.2351
_exptl_absorpt_correction_type multi-scan
_exptl_absorpt_process_details '(SADABS; Bruker, 2000)'
_exptl_crystal_colour green
_exptl_crystal_density_diffrn 1.854
_exptl_crystal_density_method 'not measured'
_exptl_crystal_description block
_exptl_crystal_F_000 1120
_exptl_crystal_size_max 0.33
_exptl_crystal_size_mid 0.30
_exptl_crystal_size_min 0.27
_refine_diff_density_max 0.481
_refine_diff_density_min -0.390
_refine_ls_abs_structure_details 'Flack (1983), 3105 Friedel pairs'
_refine_ls_abs_structure_Flack 0.004(5)
_refine_ls_extinction_method none
_refine_ls_goodness_of_fit_ref 0.875
_refine_ls_hydrogen_treatment constr
_refine_ls_matrix_type full
_refine_ls_number_parameters 444
_refine_ls_number_reflns 6853
_refine_ls_number_restraints 1
_refine_ls_restrained_S_all 0.875
_refine_ls_R_factor_all 0.0284
_refine_ls_R_factor_gt 0.0244
_refine_ls_shift/su_max 0.003
_refine_ls_shift/su_mean 0.000
_refine_ls_structure_factor_coef Fsqd
_refine_ls_weighting_details
; calc
[1.00000+0.00000exp(0.00(sin\q/\l)^2^)]/
[\s^2^(Fo^2^)+0.0000+0.0000*P+(0.0021P)^2^+0.0000sin\q/\l]
where P = 0.00000Fo^2^ + 1.00000Fc^2^
;
_refine_ls_weighting_scheme calc
_refine_ls_wR_factor_gt 0.0352
_refine_ls_wR_factor_ref 0.0360
_reflns_number_gt 6098
_reflns_number_total 6853
_reflns_threshold_expression I>2\s(I)
_cod_data_source_file lh5445.cif
_cod_data_source_block I
_cod_original_cell_volume 2057.5(9)
_cod_original_sg_symbol_H-M 'P 21'
_cod_database_code 2234721
_cod_database_fobs_code 2234721

loop_
_symmetry_equiv_pos_as_xyz
'x, y, z'
'-x, y+1/2, -z'

loop_
_atom_site_type_symbol
_atom_site_label
_atom_site_fract_x
_atom_site_fract_y
_atom_site_fract_z
_atom_site_U_iso_or_equiv
_atom_site_adp_type
_atom_site_calc_flag
_atom_site_refinement_flags
_atom_site_occupancy
_atom_site_symmetry_multiplicity
Cu Cu1 0.68535(6) 0.38846(3) 0.63798(4) 0.01178(12) Uani d . 1 1
Cu Cu2 0.44108(6) 0.40441(3) 0.79285(4) 0.01135(12) Uani d . 1 1
Br Br1 0.30510(5) 0.30904(3) 0.23256(3) 0.02427(12) Uani d . 1 1
Br Br2 0.83209(5) 0.66236(3) 0.40460(3) 0.02460(12) Uani d . 1 1
Br Br3 0.64363(5) 0.05276(3) 0.78378(3) 0.02291(12) Uani d . 1 1
Br Br4 0.79097(6) 0.48030(3) 1.19888(4) 0.03071(13) Uani d . 1 1
Br Br5 0.24518(6) 0.74934(3) 0.87086(4) 0.03359(14) Uani d . 1 1
Cl Cl1 0.54114(12) 0.49340(6) 0.69126(7) 0.0149(2) Uani d . 1 1
Cl Cl2 0.90648(11) 0.37929(6) 0.76878(8) 0.0146(3) Uani d . 1 1
Cl Cl3 0.21862(11) 0.35091(6) 0.68680(8) 0.0139(2) Uani d . 1 1
N N1 0.5288(4) 0.3545(2) 0.5111(3) 0.0128(8) Uani d . 1 1
N N2 0.3830(4) 0.3507(2) 0.5099(3) 0.0172(9) Uani d . 1 1
H H2N 0.3546 0.3574 0.5612 0.021 Uiso calc R 1 1
N N3 0.7845(4) 0.4692(2) 0.5715(2) 0.0152(8) Uani d . 1 1
N N4 0.9346(4) 0.4677(2) 0.5834(2) 0.0160(9) Uani d . 1 1
H H4N 0.9976 0.4315 0.6207 0.019 Uiso calc R 1 1
N N5 0.6118(4) 0.29498(19) 0.6978(2) 0.0101(8) Uani d . 1 1
N N6 0.5436(3) 0.30017(19) 0.7671(2) 0.0086(8) Uani d . 1 1
N N7 0.5978(4) 0.41246(19) 0.9240(2) 0.0110(8) Uani d . 1 1
N N8 0.7457(4) 0.41968(19) 0.9283(2) 0.0138(8) Uani d . 1 1
H H8N 0.7794 0.4109 0.8795 0.017 Uiso calc R 1 1
N N9 0.3306(4) 0.50622(19) 0.8246(3) 0.0138(9) Uani d . 1 1
N N10 0.1781(4) 0.50677(19) 0.8051(2) 0.0147(9) Uani d . 1 1
H H10N 0.1202 0.4621 0.7864 0.018 Uiso calc R 1 1
C C1 0.6637(5) 0.3400(3) 0.3906(3) 0.0309(13) Uani d . 1 1
H H1A 0.7508 0.3265 0.4463 0.037 Uiso calc R 1 1
H H1B 0.6786 0.3956 0.3657 0.037 Uiso calc R 1 1
H H1C 0.6541 0.2973 0.3410 0.037 Uiso calc R 1 1
C C2 0.5228(5) 0.3410(3) 0.4194(3) 0.0181(11) Uani d . 1 1
C C3 0.3752(5) 0.3290(2) 0.3633(3) 0.0179(11) Uani d . 1 1
C C4 0.2858(5) 0.3356(2) 0.4227(3) 0.0158(11) Uani d . 1 1
C C5 0.1197(5) 0.3286(3) 0.4027(3) 0.0281(12) Uani d . 1 1
H H5A 0.0881 0.2701 0.3862 0.034 Uiso calc R 1 1
H H5B 0.0682 0.3656 0.3491 0.034 Uiso calc R 1 1
H H5C 0.0929 0.3454 0.4595 0.034 Uiso calc R 1 1
C C6 0.5694(5) 0.5604(3) 0.4809(3) 0.0288(12) Uani d . 1 1
H H6A 0.5436 0.5819 0.5364 0.035 Uiso calc R 1 1
H H6B 0.5043 0.5121 0.4536 0.035 Uiso calc R 1 1
H H6C 0.5538 0.6050 0.4326 0.035 Uiso calc R 1 1
C C7 0.7300(5) 0.5335(3) 0.5110(3) 0.0149(10) Uani d . 1 1
C C8 0.8482(5) 0.5690(3) 0.4860(3) 0.0150(10) Uani d . 1 1
C C9 0.9774(5) 0.5268(2) 0.5328(3) 0.0164(11) Uani d . 1 1
C C10 1.1380(5) 0.5415(3) 0.5360(3) 0.0278(13) Uani d . 1 1
H H10A 1.1534 0.5196 0.4774 0.033 Uiso calc R 1 1
H H10B 1.2062 0.5123 0.5915 0.033 Uiso calc R 1 1
H H10C 1.1597 0.6021 0.5413 0.033 Uiso calc R 1 1
C C11 0.7424(5) 0.1886(2) 0.6275(3) 0.0168(11) Uani d . 1 1
H H11A 0.8306 0.2255 0.6370 0.020 Uiso calc R 1 1
H H11B 0.6769 0.1930 0.5611 0.020 Uiso calc R 1 1
H H11C 0.7764 0.1301 0.6413 0.020 Uiso calc R 1 1
C C12 0.6563(5) 0.2149(2) 0.6930(3) 0.0127(10) Uani d . 1 1
C C13 0.6099(5) 0.1685(2) 0.7602(3) 0.0123(10) Uani d . 1 1
C C14 0.5387(5) 0.2238(2) 0.8043(3) 0.0117(10) Uani d . 1 1
C C15 0.4627(5) 0.2064(3) 0.8781(3) 0.0219(11) Uani d . 1 1
H H15A 0.4191 0.2587 0.8935 0.026 Uiso calc R 1 1
H H15B 0.5370 0.1841 0.9359 0.026 Uiso calc R 1 1
H H15C 0.3819 0.1648 0.8532 0.026 Uiso calc R 1 1
C C16 0.4480(5) 0.4266(3) 1.0340(3) 0.0247(12) Uani d . 1 1
H H16A 0.3745 0.3923 0.9861 0.030 Uiso calc R 1 1
H H16B 0.4076 0.4837 1.0343 0.030 Uiso calc R 1 1
H H16C 0.4666 0.4010 1.0973 0.030 Uiso calc R 1 1
C C17 0.5926(5) 0.4307(2) 1.0104(3) 0.0135(10) Uani d . 1 1
C C18 0.7366(5) 0.4500(2) 1.0693(3) 0.0161(11) Uani d . 1 1
C C19 0.8344(5) 0.4419(2) 1.0159(3) 0.0158(11) Uani d . 1 1
C C20 1.0009(5) 0.4534(3) 1.0394(3) 0.0265(12) Uani d . 1 1
H H20A 1.0260 0.5133 1.0515 0.032 Uiso calc R 1 1
H H20B 1.0336 0.4341 0.9857 0.032 Uiso calc R 1 1
H H20C 1.0528 0.4205 1.0966 0.032 Uiso calc R 1 1
C C21 0.5369(5) 0.6136(3) 0.8794(3) 0.0230(12) Uani d . 1 1
H H21A 0.5912 0.5838 0.8416 0.028 Uiso calc R 1 1
H H21B 0.5848 0.6014 0.9474 0.028 Uiso calc R 1 1
H H21C 0.5404 0.6745 0.8685 0.028 Uiso calc R 1 1
C C22 0.3763(5) 0.5851(2) 0.8501(3) 0.0146(11) Uani d . 1 1
C C23 0.2503(5) 0.6333(2) 0.8453(3) 0.0178(11) Uani d . 1 1
C C24 0.1258(5) 0.5825(3) 0.8175(3) 0.0211(11) Uani d . 1 1
C C25 -0.0401(5) 0.6002(3) 0.7997(3) 0.0304(13) Uani d . 1 1
H H25A -0.0908 0.5486 0.8103 0.036 Uiso calc R 1 1
H H25B -0.0856 0.6192 0.7335 0.036 Uiso calc R 1 1
H H25C -0.0518 0.6443 0.8435 0.036 Uiso calc R 1 1
N N11 0.1755(5) 0.2600(3) 0.0195(3) 0.0448(12) Uani d . 1 1
C C26 0.0325(7) 0.1850(3) -0.1368(5) 0.085(2) Uani d . 1 1
H H26A 0.0798 0.1300 -0.1390 0.102 Uiso calc R 1 1
H H26B 0.0386 0.2196 -0.1907 0.102 Uiso calc R 1 1
H H26C -0.0740 0.1768 -0.1409 0.102 Uiso calc R 1 1
C C27 0.1126(6) 0.2277(3) -0.0463(4) 0.0346(14) Uani d . 1 1

loop_
_atom_site_aniso_label
_atom_site_aniso_U_11
_atom_site_aniso_U_22
_atom_site_aniso_U_33
_atom_site_aniso_U_12
_atom_site_aniso_U_13
_atom_site_aniso_U_23
Cu1 0.0109(3) 0.0159(3) 0.0089(3) -0.0013(2) 0.0036(2) 0.0016(2)
Cu2 0.0110(3) 0.0130(3) 0.0103(3) 0.0000(2) 0.0038(2) -0.0026(2)
Br1 0.0301(3) 0.0309(3) 0.0095(3) -0.0036(2) 0.0028(2) -0.0027(2)
Br2 0.0291(3) 0.0217(3) 0.0235(3) 0.0028(2) 0.0088(2) 0.0140(2)
Br3 0.0333(3) 0.0139(2) 0.0234(3) 0.0052(2) 0.0115(3) 0.0051(2)
Br4 0.0456(4) 0.0299(3) 0.0108(3) 0.0007(3) 0.0002(3) -0.0047(2)
Br5 0.0331(3) 0.0134(3) 0.0488(4) 0.0019(2) 0.0047(3) -0.0100(3)
Cl1 0.0175(6) 0.0137(6) 0.0159(6) 0.0007(5) 0.0087(5) 0.0013(5)
Cl2 0.0103(6) 0.0209(6) 0.0116(6) -0.0028(5) 0.0020(5) 0.0036(5)
Cl3 0.0080(6) 0.0159(6) 0.0154(6) 0.0014(5) 0.0002(5) -0.0077(5)
N1 0.007(2) 0.022(2) 0.010(2) -0.0004(16) 0.0036(18) 0.0020(16)
N2 0.020(2) 0.025(2) 0.009(2) -0.0033(18) 0.0074(19) -0.0008(17)
N3 0.013(2) 0.023(2) 0.011(2) -0.0022(17) 0.0058(18) 0.0026(17)
N4 0.009(2) 0.022(2) 0.016(2) 0.0066(17) 0.0026(18) 0.0076(17)
N5 0.0070(19) 0.012(2) 0.010(2) 0.0009(15) 0.0021(17) -0.0060(16)
N6 0.0056(19) 0.0113(19) 0.008(2) -0.0024(16) 0.0005(16) -0.0008(16)
N7 0.0064(19) 0.013(2) 0.014(2) -0.0004(15) 0.0039(17) -0.0032(16)
N8 0.017(2) 0.015(2) 0.010(2) -0.0005(16) 0.0048(18) -0.0008(16)
N9 0.013(2) 0.012(2) 0.018(2) -0.0016(16) 0.0078(19) -0.0027(16)
N10 0.008(2) 0.014(2) 0.020(2) -0.0045(16) 0.0023(18) -0.0077(16)
C1 0.033(3) 0.047(3) 0.017(3) 0.002(3) 0.015(3) -0.005(3)
C2 0.024(3) 0.020(3) 0.011(3) 0.003(2) 0.006(2) -0.002(2)
C3 0.025(3) 0.017(3) 0.010(3) -0.008(2) 0.003(2) -0.005(2)
C4 0.020(3) 0.016(3) 0.010(3) 0.000(2) 0.003(2) 0.0018(19)
C5 0.021(3) 0.042(3) 0.021(3) 0.000(2) 0.006(3) 0.002(2)
C6 0.021(3) 0.037(3) 0.029(3) 0.012(2) 0.009(2) 0.018(3)
C7 0.015(3) 0.022(3) 0.004(2) 0.005(2) -0.001(2) 0.005(2)
C8 0.016(3) 0.015(2) 0.016(3) 0.003(2) 0.007(2) 0.005(2)
C9 0.018(3) 0.011(2) 0.021(3) 0.0001(19) 0.007(2) 0.0111(19)
C10 0.022(3) 0.029(3) 0.041(3) 0.010(2) 0.022(3) 0.024(3)
C11 0.017(3) 0.021(3) 0.014(3) -0.005(2) 0.008(2) -0.005(2)
C12 0.011(2) 0.018(3) 0.008(3) -0.0029(19) 0.001(2) -0.007(2)
C13 0.014(2) 0.007(2) 0.012(2) -0.002(2) -0.001(2) 0.004(2)
C14 0.009(2) 0.018(3) 0.007(2) -0.0013(19) 0.001(2) -0.0011(19)
C15 0.029(3) 0.024(2) 0.021(3) 0.001(2) 0.021(2) 0.001(2)
C16 0.033(3) 0.029(3) 0.020(3) -0.002(2) 0.018(3) -0.002(2)
C17 0.016(3) 0.009(2) 0.016(3) 0.0039(19) 0.007(2) 0.000(2)
C18 0.031(3) 0.007(2) 0.009(3) 0.001(2) 0.004(2) -0.0002(19)
C19 0.017(3) 0.006(2) 0.018(3) 0.0012(19) -0.004(2) 0.001(2)
C20 0.023(3) 0.035(3) 0.018(3) -0.002(2) 0.002(2) 0.001(2)
C21 0.026(3) 0.024(3) 0.020(3) -0.004(2) 0.008(3) -0.006(2)
C22 0.021(3) 0.012(2) 0.013(3) -0.005(2) 0.009(2) -0.0044(19)
C23 0.019(3) 0.007(2) 0.024(3) 0.002(2) 0.003(2) -0.003(2)
C24 0.023(3) 0.017(3) 0.025(3) 0.006(2) 0.010(2) 0.000(2)
C25 0.011(3) 0.029(3) 0.045(4) 0.005(2) 0.000(3) -0.009(3)
N11 0.046(3) 0.052(3) 0.030(3) 0.008(3) 0.002(3) 0.003(3)
C26 0.080(6) 0.042(4) 0.095(6) 0.006(3) -0.028(5) -0.011(4)
C27 0.035(4) 0.029(3) 0.027(4) 0.004(2) -0.009(3) -0.001(3)

loop_
_atom_type_symbol
_atom_type_description
_atom_type_scat_dispersion_real
_atom_type_scat_dispersion_imag
_atom_type_scat_source
C C 0.0033 0.0016 'International Tables Vol C Tables 4.2.6.8 and 6.1.1.4'
H H 0.0000 0.0000 'International Tables Vol C Tables 4.2.6.8 and 6.1.1.4'
N N 0.0061 0.0033 'International Tables Vol C Tables 4.2.6.8 and 6.1.1.4'
Cl Cl 0.1484 0.1585 'International Tables Vol C Tables 4.2.6.8 and 6.1.1.4'
Cu Cu 0.3201 1.2651 'International Tables Vol C Tables 4.2.6.8 and 6.1.1.4'
Br Br -0.2901 2.4595 'International Tables Vol C Tables 4.2.6.8 and 6.1.1.4'

loop_
_geom_angle_atom_site_label_1
_geom_angle_atom_site_label_2
_geom_angle_atom_site_label_3
_geom_angle
N5 Cu1 N3 169.97(13)
N5 Cu1 N1 87.87(13)
N3 Cu1 N1 91.52(13)
N5 Cu1 Cl2 85.56(10)
N3 Cu1 Cl2 91.28(11)
N1 Cu1 Cl2 157.62(9)
N5 Cu1 Cl1 94.01(9)
N3 Cu1 Cl1 95.96(10)
N1 Cu1 Cl1 99.72(9)
Cl2 Cu1 Cl1 102.06(4)
N6 Cu2 N7 89.37(13)
N6 Cu2 N9 176.29(13)
N7 Cu2 N9 89.75(13)
N6 Cu2 Cl3 86.99(10)
N7 Cu2 Cl3 152.38(10)
N9 Cu2 Cl3 92.13(11)
N6 Cu2 Cl1 93.89(9)
N7 Cu2 Cl1 104.44(10)
N9 Cu2 Cl1 89.81(9)
Cl3 Cu2 Cl1 103.13(4)
Cu1 Cl1 Cu2 98.94(4)
C2 N1 N2 104.5(4)
C2 N1 Cu1 138.6(3)
N2 N1 Cu1 116.6(3)
C4 N2 N1 113.2(3)
C4 N2 H2N 123.4
N1 N2 H2N 123.4
C7 N3 N4 105.1(3)
C7 N3 Cu1 132.3(3)
N4 N3 Cu1 122.6(3)
C9 N4 N3 113.0(3)
C9 N4 H4N 123.5
N3 N4 H4N 123.5
C12 N5 N6 108.6(3)
C12 N5 Cu1 122.5(3)
N6 N5 Cu1 127.0(2)
C14 N6 N5 109.6(3)
C14 N6 Cu2 126.3(3)
N5 N6 Cu2 123.5(2)
C17 N7 N8 105.9(3)
C17 N7 Cu2 134.5(3)
N8 N7 Cu2 117.8(2)
C19 N8 N7 112.2(3)
C19 N8 H8N 123.9
N7 N8 H8N 123.9
C22 N9 N10 105.9(3)
C22 N9 Cu2 131.7(3)
N10 N9 Cu2 121.5(2)
C24 N10 N9 112.3(3)
C24 N10 H10N 123.9
N9 N10 H10N 123.9
C2 C1 H1A 109.5
C2 C1 H1B 109.5
H1A C1 H1B 109.5
C2 C1 H1C 109.5
H1A C1 H1C 109.5
H1B C1 H1C 109.5
N1 C2 C3 110.3(4)
N1 C2 C1 121.1(4)
C3 C2 C1 128.7(4)
C2 C3 C4 107.0(4)
C2 C3 Br1 127.5(3)
C4 C3 Br1 125.5(4)
N2 C4 C3 105.1(4)
N2 C4 C5 123.6(4)
C3 C4 C5 131.3(4)
C4 C5 H5A 109.5
C4 C5 H5B 109.5
H5A C5 H5B 109.5
C4 C5 H5C 109.5
H5A C5 H5C 109.5
H5B C5 H5C 109.5
C7 C6 H6A 109.5
C7 C6 H6B 109.5
H6A C6 H6B 109.5
C7 C6 H6C 109.5
H6A C6 H6C 109.5
H6B C6 H6C 109.5
N3 C7 C8 108.6(4)
N3 C7 C6 123.7(4)
C8 C7 C6 127.8(4)
C9 C8 C7 108.2(4)
C9 C8 Br2 126.4(3)
C7 C8 Br2 125.3(3)
N4 C9 C8 105.1(4)
N4 C9 C10 124.0(4)
C8 C9 C10 130.8(4)
C9 C10 H10A 109.5
C9 C10 H10B 109.5
H10A C10 H10B 109.5
C9 C10 H10C 109.5
H10A C10 H10C 109.5
H10B C10 H10C 109.5
C12 C11 H11A 109.5
C12 C11 H11B 109.5
H11A C11 H11B 109.5
C12 C11 H11C 109.5
H11A C11 H11C 109.5
H11B C11 H11C 109.5
N5 C12 C13 106.9(3)
N5 C12 C11 122.3(4)
C13 C12 C11 130.8(4)
C14 C13 C12 107.2(4)
C14 C13 Br3 127.9(3)
C12 C13 Br3 125.0(3)
N6 C14 C13 107.6(3)
N6 C14 C15 123.4(4)
C13 C14 C15 129.0(4)
C14 C15 H15A 109.5
C14 C15 H15B 109.5
H15A C15 H15B 109.5
C14 C15 H15C 109.5
H15A C15 H15C 109.5
H15B C15 H15C 109.5
C17 C16 H16A 109.5
C17 C16 H16B 109.5
H16A C16 H16B 109.5
C17 C16 H16C 109.5
H16A C16 H16C 109.5
H16B C16 H16C 109.5
N7 C17 C18 109.6(4)
N7 C17 C16 121.3(4)
C18 C17 C16 129.0(4)
C19 C18 C17 107.5(4)
C19 C18 Br4 125.9(4)
C17 C18 Br4 126.6(4)
N8 C19 C18 104.8(4)
N8 C19 C20 122.7(4)
C18 C19 C20 132.5(4)
C19 C20 H20A 109.5
C19 C20 H20B 109.5
H20A C20 H20B 109.5
C19 C20 H20C 109.5
H20A C20 H20C 109.5
H20B C20 H20C 109.5
C22 C21 H21A 109.5
C22 C21 H21B 109.5
H21A C21 H21B 109.5
C22 C21 H21C 109.5
H21A C21 H21C 109.5
H21B C21 H21C 109.5
N9 C22 C23 108.3(4)
N9 C22 C21 124.6(4)
C23 C22 C21 127.1(4)
C24 C23 C22 108.3(4)
C24 C23 Br5 124.5(3)
C22 C23 Br5 127.2(3)
N10 C24 C23 105.2(4)
N10 C24 C25 122.7(4)
C23 C24 C25 132.0(4)
C24 C25 H25A 109.5
C24 C25 H25B 109.5
H25A C25 H25B 109.5
C24 C25 H25C 109.5
H25A C25 H25C 109.5
H25B C25 H25C 109.5
C27 C26 H26A 109.5
C27 C26 H26B 109.5
H26A C26 H26B 109.5
C27 C26 H26C 109.5
H26A C26 H26C 109.5
H26B C26 H26C 109.5
N11 C27 C26 177.7(7)

loop_
_geom_bond_atom_site_label_1
_geom_bond_atom_site_label_2
_geom_bond_distance
Cu1 N5 1.951(3)
Cu1 N3 1.999(3)
Cu1 N1 2.051(4)
Cu1 Cl2 2.3429(13)
Cu1 Cl1 2.4128(11)
Cu2 N6 2.000(3)
Cu2 N7 2.028(3)
Cu2 N9 2.042(3)
Cu2 Cl3 2.3281(12)
Cu2 Cl1 2.4382(11)
Br1 C3 1.857(4)
Br2 C8 1.880(4)
Br3 C13 1.875(4)
Br4 C18 1.876(4)
Br5 C23 1.881(4)
N1 C2 1.349(5)
N1 N2 1.349(4)
N2 C4 1.342(5)
N2 H2N 0.8800
N3 C7 1.345(5)
N3 N4 1.349(4)
N4 C9 1.331(4)
N4 H4N 0.8800
N5 C12 1.343(5)
N5 N6 1.359(4)
N6 C14 1.334(5)
N7 C17 1.319(5)
N7 N8 1.359(4)
N8 C19 1.343(5)
N8 H8N 0.8800
N9 C22 1.335(5)
N9 N10 1.355(4)
N10 C24 1.329(5)
N10 H10N 0.8800
C1 C2 1.494(5)
C1 H1A 0.9800
C1 H1B 0.9800
C1 H1C 0.9800
C2 C3 1.376(6)
C3 C4 1.383(5)
C4 C5 1.481(5)
C5 H5A 0.9800
C5 H5B 0.9800
C5 H5C 0.9800
C6 C7 1.480(5)
C6 H6A 0.9800
C6 H6B 0.9800
C6 H6C 0.9800
C7 C8 1.381(5)
C8 C9 1.360(5)
C9 C10 1.495(5)
C10 H10A 0.9800
C10 H10B 0.9800
C10 H10C 0.9800
C11 C12 1.490(5)
C11 H11A 0.9800
C11 H11B 0.9800
C11 H11C 0.9800
C12 C13 1.403(5)
C13 C14 1.375(5)
C14 C15 1.492(5)
C15 H15A 0.9800
C15 H15B 0.9800
C15 H15C 0.9800
C16 C17 1.489(5)
C16 H16A 0.9800
C16 H16B 0.9800
C16 H16C 0.9800
C17 C18 1.384(6)
C18 C19 1.379(6)
C19 C20 1.486(6)
C20 H20A 0.9800
C20 H20B 0.9800
C20 H20C 0.9800
C21 C22 1.488(5)
C21 H21A 0.9800
C21 H21B 0.9800
C21 H21C 0.9800
C22 C23 1.381(5)
C23 C24 1.362(6)
C24 C25 1.506(5)
C25 H25A 0.9800
C25 H25B 0.9800
C25 H25C 0.9800
N11 C27 1.090(6)
C26 C27 1.473(7)
C26 H26A 0.9800
C26 H26B 0.9800
C26 H26C 0.9800

loop_
_geom_hbond_atom_site_label_D
_geom_hbond_atom_site_label_H
_geom_hbond_atom_site_label_A
_geom_hbond_site_symmetry_A
_geom_hbond_distance_DH
_geom_hbond_distance_HA
_geom_hbond_distance_DA
_geom_hbond_angle_DHA
N4 H4N Cl3 1_655 0.88 2.36 3.194(4) 159.6
N10 H10N Cl2 1_455 0.88 2.33 3.144(3) 154.9
N2 H2N Cl3 . 0.88 2.54 3.400(4) 165.3
N8 H8N Cl2 . 0.88 2.34 3.212(3) 170.3

loop_
_geom_torsion_atom_site_label_1
_geom_torsion_atom_site_label_2
_geom_torsion_atom_site_label_3
_geom_torsion_atom_site_label_4
_geom_torsion
N5 Cu1 Cl1 Cu2 6.36(10)
N3 Cu1 Cl1 Cu2 -172.55(10)
N1 Cu1 Cl1 Cu2 94.88(10)
Cl2 Cu1 Cl1 Cu2 -79.95(5)
N6 Cu2 Cl1 Cu1 0.07(10)
N7 Cu2 Cl1 Cu1 90.42(10)
N9 Cu2 Cl1 Cu1 -179.89(11)
Cl3 Cu2 Cl1 Cu1 -87.74(5)
N5 Cu1 N1 C2 -132.4(4)
N3 Cu1 N1 C2 37.5(4)
Cl2 Cu1 N1 C2 -59.5(5)
Cl1 Cu1 N1 C2 133.9(4)
N5 Cu1 N1 N2 55.9(3)
N3 Cu1 N1 N2 -134.2(3)
Cl2 Cu1 N1 N2 128.8(2)
Cl1 Cu1 N1 N2 -37.9(3)
C2 N1 N2 C4 0.0(4)
Cu1 N1 N2 C4 174.3(3)
N5 Cu1 N3 C7 140.2(7)
N1 Cu1 N3 C7 53.8(4)
Cl2 Cu1 N3 C7 -148.4(4)
Cl1 Cu1 N3 C7 -46.1(4)
N5 Cu1 N3 N4 -41.0(10)
N1 Cu1 N3 N4 -127.4(3)
Cl2 Cu1 N3 N4 30.4(3)
Cl1 Cu1 N3 N4 132.7(3)
C7 N3 N4 C9 -0.8(4)
Cu1 N3 N4 C9 -179.9(3)
N3 Cu1 N5 C12 -5.8(10)
N1 Cu1 N5 C12 80.9(3)
Cl2 Cu1 N5 C12 -77.7(3)
Cl1 Cu1 N5 C12 -179.5(3)
N3 Cu1 N5 N6 156.7(7)
N1 Cu1 N5 N6 -116.6(3)
Cl2 Cu1 N5 N6 84.8(3)
Cl1 Cu1 N5 N6 -17.0(3)
C12 N5 N6 C14 -2.4(4)
Cu1 N5 N6 C14 -166.8(3)
C12 N5 N6 Cu2 -174.1(3)
Cu1 N5 N6 Cu2 21.5(4)
N7 Cu2 N6 C14 74.1(3)
Cl3 Cu2 N6 C14 -78.5(3)
Cl1 Cu2 N6 C14 178.5(3)
N7 Cu2 N6 N5 -115.6(3)
Cl3 Cu2 N6 N5 91.8(3)
Cl1 Cu2 N6 N5 -11.1(3)
N6 Cu2 N7 C17 -138.3(4)
N9 Cu2 N7 C17 38.1(4)
Cl3 Cu2 N7 C17 -56.0(5)
Cl1 Cu2 N7 C17 127.8(4)
N6 Cu2 N7 N8 59.5(3)
N9 Cu2 N7 N8 -124.1(3)
Cl3 Cu2 N7 N8 141.8(2)
Cl1 Cu2 N7 N8 -34.4(3)
C17 N7 N8 C19 0.2(4)
Cu2 N7 N8 C19 167.1(3)
N7 Cu2 N9 C22 58.1(4)
Cl3 Cu2 N9 C22 -149.5(4)
Cl1 Cu2 N9 C22 -46.3(4)
N7 Cu2 N9 N10 -134.5(3)
Cl3 Cu2 N9 N10 17.9(3)
Cl1 Cu2 N9 N10 121.0(3)
C22 N9 N10 C24 -0.2(5)
Cu2 N9 N10 C24 -170.5(3)
N2 N1 C2 C3 -0.1(5)
Cu1 N1 C2 C3 -172.5(3)
N2 N1 C2 C1 -179.8(3)
Cu1 N1 C2 C1 7.9(6)
N1 C2 C3 C4 0.2(5)
C1 C2 C3 C4 179.8(4)
N1 C2 C3 Br1 179.5(3)
C1 C2 C3 Br1 -0.9(7)
N1 N2 C4 C3 0.1(5)
N1 N2 C4 C5 -179.9(3)
C2 C3 C4 N2 -0.2(5)
Br1 C3 C4 N2 -179.5(3)
C2 C3 C4 C5 179.9(4)
Br1 C3 C4 C5 0.6(7)
N4 N3 C7 C8 1.0(5)
Cu1 N3 C7 C8 180.0(3)
N4 N3 C7 C6 -177.5(4)
Cu1 N3 C7 C6 1.5(7)
N3 C7 C8 C9 -0.9(5)
C6 C7 C8 C9 177.5(4)
N3 C7 C8 Br2 -178.8(3)
C6 C7 C8 Br2 -0.5(7)
N3 N4 C9 C8 0.3(5)
N3 N4 C9 C10 177.3(4)
C7 C8 C9 N4 0.4(5)
Br2 C8 C9 N4 178.3(3)
C7 C8 C9 C10 -176.4(4)
Br2 C8 C9 C10 1.6(8)
N6 N5 C12 C13 1.7(4)
Cu1 N5 C12 C13 167.0(3)
N6 N5 C12 C11 -176.7(4)
Cu1 N5 C12 C11 -11.4(6)
N5 C12 C13 C14 -0.5(5)
C11 C12 C13 C14 177.8(4)
N5 C12 C13 Br3 -179.8(3)
C11 C12 C13 Br3 -1.6(7)
N5 N6 C14 C13 2.0(5)
Cu2 N6 C14 C13 173.5(3)
N5 N6 C14 C15 -176.2(4)
Cu2 N6 C14 C15 -4.7(6)
C12 C13 C14 N6 -1.0(5)
Br3 C13 C14 N6 178.4(3)
C12 C13 C14 C15 177.1(4)
Br3 C13 C14 C15 -3.6(7)
N8 N7 C17 C18 0.4(4)
Cu2 N7 C17 C18 -163.3(3)
N8 N7 C17 C16 -177.9(3)
Cu2 N7 C17 C16 18.4(6)
N7 C17 C18 C19 -0.8(5)
C16 C17 C18 C19 177.3(4)
N7 C17 C18 Br4 179.9(3)
C16 C17 C18 Br4 -2.0(6)
N7 N8 C19 C18 -0.7(4)
N7 N8 C19 C20 179.7(3)
C17 C18 C19 N8 0.9(4)
Br4 C18 C19 N8 -179.8(3)
C17 C18 C19 C20 -179.5(4)
Br4 C18 C19 C20 -0.3(6)
N10 N9 C22 C23 -0.3(5)
Cu2 N9 C22 C23 168.5(3)
N10 N9 C22 C21 178.9(4)
Cu2 N9 C22 C21 -12.2(7)
N9 C22 C23 C24 0.7(5)
C21 C22 C23 C24 -178.5(4)
N9 C22 C23 Br5 -178.7(3)
C21 C22 C23 Br5 2.0(7)
N9 N10 C24 C23 0.7(5)
N9 N10 C24 C25 179.4(4)
C22 C23 C24 N10 -0.8(5)
Br5 C23 C24 N10 178.6(3)
C22 C23 C24 C25 -179.4(5)
Br5 C23 C24 C25 0.1(8)
